data_4033593
loop_
_publ_author_name
'Chong, Kam-Weng'
'Thomas, Noel F.'
'Low, Yun-Yee'
'Kam, Toh-Seok'

_publ_section_title
;
 Reactions of Anodically Generated Methoxystilbene Cation Radicals: The
 Influence of Ortho-Substituted Vinyl and Formyl Groups.
;
_journal_issue 11
_journal_name_full 'The Journal of organic chemistry'
_journal_page_first 7279
_journal_page_last 7290
_journal_paper_doi 10.1021/acs.joc.9b00939
_journal_volume 84
_journal_year 2019
_chemical_formula_moiety 'C32 H24 O3'
_chemical_formula_sum 'C32 H24 O3'
_chemical_formula_weight 456.51
_chemical_melting_point 182.0(10)
_space_group_crystal_system triclinic
_space_group_IT_number 2
_space_group_name_Hall '-P 1'
_space_group_name_H-M_alt 'P -1'
_symmetry_space_group_name_Hall '-P 1'
_symmetry_space_group_name_H-M 'P -1'
_atom_sites_solution_hydrogens geom
_audit_creation_method SHELXL-2014/7
_cell_angle_alpha 104.015(2)
_cell_angle_beta 97.067(2)
_cell_angle_gamma 96.925(2)
_cell_formula_units_Z 4
_cell_length_a 10.8576(3)
_cell_length_b 13.0152(4)
_cell_length_c 17.4505(5)
_cell_measurement_reflns_used 2015
_cell_measurement_temperature 296(2)
_cell_measurement_theta_max 24.63
_cell_measurement_theta_min 2.28
_cell_volume 2345.28(12)
_computing_cell_refinement 'SAINT (Bruker, 2007)'
_computing_data_collection 'APEX2 (Bruker, 2007)'
_computing_data_reduction 'SAINT (Bruker, 2007)'
_computing_molecular_graphics 'X-SEED (Barbour, 2001)'
_computing_publication_material 'enCIFer (Allen, et. al., J. Applied Cryst., 37, 335-338, 2004)'
_computing_structure_refinement 'SHELXL-2014/7 (Sheldrick, 2014)'
_computing_structure_solution 'SHELXS97 (Sheldrick, 2008)'
_diffrn_ambient_temperature 296(2)
_diffrn_measured_fraction_theta_full 0.999
_diffrn_measured_fraction_theta_max 0.995
_diffrn_measurement_device_type 'Bruker APEX-II CCD'
_diffrn_measurement_method '\w scans'
_diffrn_radiation_type MoK\a
_diffrn_radiation_wavelength 0.71073
_diffrn_reflns_av_R_equivalents 0.0513
_diffrn_reflns_av_unetI/netI 0.0931
_diffrn_reflns_Laue_measured_fraction_full 0.999
_diffrn_reflns_Laue_measured_fraction_max 0.995
_diffrn_reflns_limit_h_max 13
_diffrn_reflns_limit_h_min -13
_diffrn_reflns_limit_k_max 16
_diffrn_reflns_limit_k_min -16
_diffrn_reflns_limit_l_max 21
_diffrn_reflns_limit_l_min -21
_diffrn_reflns_number 20795
_diffrn_reflns_point_group_measured_fraction_full 0.999
_diffrn_reflns_point_group_measured_fraction_max 0.995
_diffrn_reflns_theta_full 25.242
_diffrn_reflns_theta_max 26.388
_diffrn_reflns_theta_min 1.218
_diffrn_source 'fine-focus sealed tube'
_exptl_absorpt_coefficient_mu 0.082
_exptl_absorpt_correction_T_max 1.00000
_exptl_absorpt_correction_T_min 0.79325
_exptl_absorpt_correction_type multi-scan
_exptl_absorpt_process_details
;
CrysAlisPro 1.171.38.43 (Rigaku Oxford Diffraction, 2015)
Empirical absorption correction using spherical harmonics,
 implemented in SCALE3 ABSPACK scaling algorithm.
;
_exptl_crystal_colour colorless
_exptl_crystal_density_diffrn 1.293
_exptl_crystal_description needle
_exptl_crystal_F_000 960
_exptl_crystal_size_max 0.420
_exptl_crystal_size_mid 0.100
_exptl_crystal_size_min 0.020
_refine_diff_density_max 1.422
_refine_diff_density_min -0.774
_refine_diff_density_rms 0.105
_refine_ls_extinction_method none
_refine_ls_goodness_of_fit_ref 1.287
_refine_ls_hydrogen_treatment constr
_refine_ls_matrix_type full
_refine_ls_number_parameters 634
_refine_ls_number_reflns 9561
_refine_ls_number_restraints 0
_refine_ls_restrained_S_all 1.287
_refine_ls_R_factor_all 0.2121
_refine_ls_R_factor_gt 0.1297
_refine_ls_shift/su_max 1.462
_refine_ls_shift/su_mean 0.002
_refine_ls_structure_factor_coef Fsqd
_refine_ls_weighting_details 'w=1/[\s^2^(Fo^2^)+(0.2000P)^2^] where P=(Fo^2^+2Fc^2^)/3'
_refine_ls_weighting_scheme calc
_refine_ls_wR_factor_gt 0.3583
_refine_ls_wR_factor_ref 0.4175
_reflns_Friedel_coverage 0.000
_reflns_number_gt 4687
_reflns_number_total 9561
_reflns_threshold_expression 'I > 2\s(I)'
_cod_data_source_file jo9b00939_si_002.cif
_cod_data_source_block AUG_4070
_cod_depositor_comments
;
The following automatic conversions were performed:
data name '__computing_structure_refinement' replaced with
'_computing_structure_refinement'.

Automatic conversion script
Id: cif_correct_tags 4968 2017-02-21 14:55:21Z antanas 

The following automatic conversions were performed:

'_chemical_melting_point' value '181-183' was changed to '182.0(10)'
- the average value was taken and precision was estimated.

Automatic conversion script
Id: cif_fix_values 4973 2017-02-22 13:04:09Z antanas 

 Adding full bibliography for 4033593.cif.
;
_cod_database_code 4033593
_shelx_shelxl_version_number 2014/7
_shelx_space_group_comment
;
The symmetry employed for this shelxl refinement is uniquely defined
by the following loop, which should always be used as a source of
symmetry information in preference to the above space-group names.
They are only intended as comments.
;
_shelx_estimated_absorpt_t_min 0.966
_shelx_estimated_absorpt_t_max 0.998

loop_
_space_group_symop_operation_xyz
'x, y, z'
'-x, -y, -z'

loop_
_atom_site_label
_atom_site_type_symbol
_atom_site_fract_x
_atom_site_fract_y
_atom_site_fract_z
_atom_site_U_iso_or_equiv
_atom_site_adp_type
_atom_site_occupancy
_atom_site_site_symmetry_order
_atom_site_calc_flag
_atom_site_refinement_flags_posn
_atom_site_refinement_flags_adp
C1A C 0.8419(4) 0.8661(4) 0.0141(3) 0.0302(11) Uani 1 1 d . .
O15B O 0.9374(3) 1.3356(3) 0.2159(2) 0.0470(10) Uani 1 1 d . .
O4D O 0.4239(4) 0.5468(3) 0.0955(2) 0.0491(11) Uani 1 1 d . .
C8A C 0.7780(4) 1.0364(4) 0.0040(3) 0.0277(11) Uani 1 1 d . .
C6A C 0.7928(4) 0.8772(4) 0.0866(3) 0.0316(12) Uani 1 1 d . .
C7A C 0.8326(4) 0.9467(4) -0.0263(3) 0.0276(11) Uani 1 1 d . .
O15D O 0.0819(4) 0.1530(3) 0.2914(2) 0.0545(11) Uani 1 1 d . .
C10B C 0.7354(4) 1.2420(4) 0.1544(3) 0.0290(11) Uani 1 1 d . .
C2A C 0.8981(5) 0.7749(4) -0.0161(3) 0.0361(12) Uani 1 1 d . .
H2A H 0.9294 0.7675 -0.0641 0.043 Uiso 1 1 calc R U
C5A C 0.8032(5) 0.7955(4) 0.1268(3) 0.0405(13) Uani 1 1 d . .
H5A H 0.7714 0.8007 0.1745 0.049 Uiso 1 1 calc R U
C8B C 0.7276(4) 1.0482(4) 0.0771(3) 0.0254(10) Uani 1 1 d . .
C10A C 0.8421(4) 1.0569(4) -0.1146(3) 0.0323(12) Uani 1 1 d . .
C7B C 0.7344(4) 0.9682(4) 0.1175(3) 0.0282(11) Uani 1 1 d . .
C3A C 0.9070(5) 0.6977(4) 0.0246(3) 0.0422(14) Uani 1 1 d . .
H3A H 0.9445 0.6383 0.0046 0.051 Uiso 1 1 calc R U
C15B C 0.8719(4) 1.2523(4) 0.1803(3) 0.0303(11) Uani 1 1 d . .
H15B H 0.9094 1.1910 0.1684 0.036 Uiso 1 1 calc R U
C4A C 0.8593(5) 0.7089(4) 0.0965(4) 0.0448(15) Uani 1 1 d . .
C9B C 0.6668(4) 1.1427(4) 0.1073(3) 0.0312(11) Uani 1 1 d . .
O4A O 0.8711(5) 0.6349(4) 0.1403(3) 0.0729(14) Uani 1 1 d . .
C1D C 0.3045(5) 0.5397(4) 0.3118(3) 0.0350(12) Uani 1 1 d . .
C15A C 0.8769(5) 0.9528(4) -0.1028(3) 0.0349(12) Uani 1 1 d . .
H15A H 0.8349 0.8928 -0.1465 0.042 Uiso 1 1 calc R U
H15C H 0.9670 0.9536 -0.0985 0.042 Uiso 1 1 calc R U
C7D C 0.2601(5) 0.5359(4) 0.3882(3) 0.0379(13) Uani 1 1 d . .
C3D C 0.2799(5) 0.4837(4) 0.1687(3) 0.0376(13) Uani 1 1 d . .
H3D H 0.2338 0.4420 0.1204 0.045 Uiso 1 1 calc R U
C1B C 0.6807(4) 0.9765(4) 0.1923(3) 0.0335(12) Uani 1 1 d . .
C9A C 0.7833(4) 1.1072(4) -0.0509(3) 0.0309(11) Uani 1 1 d . .
C4D C 0.3905(5) 0.5498(4) 0.1688(3) 0.0403(13) Uani 1 1 d . .
C2D C 0.2375(4) 0.4792(4) 0.2392(3) 0.0337(12) Uani 1 1 d . .
H2D H 0.1629 0.4350 0.2379 0.040 Uiso 1 1 calc R U
C9D C 0.3443(5) 0.3660(4) 0.3794(3) 0.0359(12) Uani 1 1 d . .
C10D C 0.2810(5) 0.2638(4) 0.3328(3) 0.0368(12) Uani 1 1 d . .
C8D C 0.2775(4) 0.4506(4) 0.4202(3) 0.0358(13) Uani 1 1 d . .
C14A C 0.7441(5) 1.2047(4) -0.0480(3) 0.0386(13) Uani 1 1 d . .
H14A H 0.7033 1.2370 -0.0070 0.046 Uiso 1 1 calc R U
C2B C 0.5581(5) 0.9265(4) 0.1894(3) 0.0451(14) Uani 1 1 d . .
H2B H 0.5110 0.8902 0.1400 0.054 Uiso 1 1 calc R U
C13A C 0.7679(5) 1.2536(5) -0.1091(4) 0.0484(16) Uani 1 1 d . .
H13A H 0.7438 1.3201 -0.1079 0.058 Uiso 1 1 calc R U
C5D C 0.4572(6) 0.6108(5) 0.2405(4) 0.0539(16) Uani 1 1 d . .
H5D H 0.5315 0.6554 0.2417 0.065 Uiso 1 1 calc R U
C15D C 0.1430(5) 0.2405(5) 0.3232(3) 0.0414(13) Uani 1 1 d . .
H15D H 0.1001 0.2966 0.3426 0.050 Uiso 1 1 calc R U
C11B C 0.6771(5) 1.3317(4) 0.1742(3) 0.0440(15) Uani 1 1 d . .
H11B H 0.7246 1.3964 0.2043 0.053 Uiso 1 1 calc R U
C6B C 0.7491(5) 1.0290(4) 0.2673(3) 0.0405(13) Uani 1 1 d . .
H6B H 0.8307 1.0633 0.2712 0.049 Uiso 1 1 calc R U
C14B C 0.5374(5) 1.1386(5) 0.0843(4) 0.0524(17) Uani 1 1 d . .
H14B H 0.4884 1.0743 0.0549 0.063 Uiso 1 1 calc R U
O4B O 0.5300(5) 0.9891(5) 0.4009(3) 0.110(2) Uani 1 1 d . .
C6C C 0.1974(5) 0.6200(5) 0.4275(4) 0.062(2) Uani 1 1 d . .
C11A C 0.8633(5) 1.1048(5) -0.1754(3) 0.0472(15) Uani 1 1 d . .
H11A H 0.9009 1.0712 -0.2177 0.057 Uiso 1 1 calc R U
C8C C 0.2346(5) 0.4489(6) 0.4950(3) 0.061(2) Uani 1 1 d . .
C5B C 0.6981(6) 1.0308(5) 0.3349(4) 0.0590(18) Uani 1 1 d . .
H5B H 0.7452 1.0667 0.3844 0.071 Uiso 1 1 calc R U
C12A C 0.8267(6) 1.2050(5) -0.1715(4) 0.0547(17) Uani 1 1 d . .
H12A H 0.8419 1.2394 -0.2110 0.066 Uiso 1 1 calc R U
C11D C 0.3479(5) 0.1864(5) 0.2957(4) 0.0551(17) Uani 1 1 d . .
H11D H 0.3053 0.1197 0.2655 0.066 Uiso 1 1 calc R U
O4C O 0.1022(8) 0.8694(6) 0.3735(6) 0.140(3) Uani 1 1 d . .
C14D C 0.4751(5) 0.3843(5) 0.3887(4) 0.0531(16) Uani 1 1 d . .
H14D H 0.5193 0.4491 0.4211 0.064 Uiso 1 1 calc R U
C3B C 0.5050(6) 0.9292(5) 0.2575(4) 0.0601(19) Uani 1 1 d . .
H3B H 0.4223 0.8975 0.2540 0.072 Uiso 1 1 calc R U
C12B C 0.5508(5) 1.3272(5) 0.1504(4) 0.068(2) Uani 1 1 d . .
H12B H 0.5125 1.3878 0.1642 0.082 Uiso 1 1 calc R U
C1C C 0.1566(6) 0.6154(8) 0.5015(6) 0.093(4) Uani 1 1 d . .
C13B C 0.4823(6) 1.2306(5) 0.1056(5) 0.072(2) Uani 1 1 d . .
H13B H 0.3967 1.2267 0.0890 0.086 Uiso 1 1 calc R U
C6D C 0.4138(5) 0.6060(5) 0.3112(4) 0.0543(17) Uani 1 1 d . .
H6D H 0.4594 0.6484 0.3594 0.065 Uiso 1 1 calc R U
C16D C 0.5376(6) 0.6129(5) 0.0931(4) 0.0597(18) Uani 1 1 d . .
H16A H 0.5308 0.6868 0.1149 0.090 Uiso 1 1 calc R U
H16B H 0.5517 0.6022 0.0386 0.090 Uiso 1 1 calc R U
H16C H 0.6066 0.5941 0.1240 0.090 Uiso 1 1 calc R U
C4B C 0.5764(6) 0.9797(6) 0.3310(4) 0.068(2) Uani 1 1 d . .
C11C C 0.182(2) 0.342(2) 0.6644(11) 0.26(2) Uani 1 1 d . .
H11C H 0.1464 0.3655 0.7100 0.308 Uiso 1 1 calc R U
C13D C 0.5402(6) 0.3069(6) 0.3503(5) 0.082(3) Uani 1 1 d . .
H13D H 0.6273 0.3219 0.3563 0.099 Uiso 1 1 calc R U
C5C C 0.1753(6) 0.7065(5) 0.3936(6) 0.082(3) Uani 1 1 d . .
H5C H 0.2019 0.7100 0.3455 0.099 Uiso 1 1 calc R U
C15C C 0.1397(10) 0.5001(14) 0.6081(6) 0.169(10) Uani 1 1 d . .
H15E H 0.1767 0.5566 0.6556 0.202 Uiso 1 1 calc R U
H15F H 0.0493 0.4885 0.6058 0.202 Uiso 1 1 calc R U
C7C C 0.1748(7) 0.5292(9) 0.5324(4) 0.089(3) Uani 1 1 d . .
C3C C 0.0718(11) 0.7766(14) 0.5111(13) 0.230(14) Uani 1 1 d . .
H3C H 0.0278 0.8275 0.5378 0.276 Uiso 1 1 calc R U
C4C C 0.1145(8) 0.7843(7) 0.4329(10) 0.128(5) Uani 1 1 d . .
C16A C 0.9190(9) 0.5375(6) 0.1056(6) 0.106(3) Uani 1 1 d . .
H16D H 0.8710 0.5033 0.0537 0.160 Uiso 1 1 calc R U
H16E H 0.9122 0.4897 0.1395 0.160 Uiso 1 1 calc R U
H16F H 1.0056 0.5550 0.1005 0.160 Uiso 1 1 calc R U
C14C C 0.2928(9) 0.2764(9) 0.5305(5) 0.116(5) Uani 1 1 d . .
H14C H 0.3307 0.2533 0.4857 0.140 Uiso 1 1 calc R U
C9C C 0.2451(8) 0.3690(9) 0.5408(4) 0.094(4) Uani 1 1 d . .
C10C C 0.1887(11) 0.4056(14) 0.6085(6) 0.156(8) Uani 1 1 d . .
C12C C 0.223(3) 0.256(2) 0.6528(14) 0.242(19) Uani 1 1 d . .
H12C H 0.2128 0.2149 0.6893 0.291 Uiso 1 1 calc R U
C12D C 0.4795(6) 0.2084(6) 0.3035(5) 0.083(3) Uani 1 1 d . .
H12D H 0.5246 0.1578 0.2777 0.100 Uiso 1 1 calc R U
C2C C 0.0972(8) 0.6998(11) 0.5391(7) 0.145(7) Uani 1 1 d . .
H2C H 0.0750 0.6988 0.5887 0.175 Uiso 1 1 calc R U
C13C C 0.2867(11) 0.2139(10) 0.5861(7) 0.156(6) Uani 1 1 d . .
H13C H 0.3208 0.1507 0.5804 0.187 Uiso 1 1 calc R U
C16B C 0.4062(10) 0.9312(10) 0.3982(6) 0.178(7) Uani 1 1 d . .
H16G H 0.3460 0.9532 0.3629 0.267 Uiso 1 1 calc R U
H16H H 0.3840 0.9462 0.4509 0.267 Uiso 1 1 calc R U
H16I H 0.4067 0.8556 0.3789 0.267 Uiso 1 1 calc R U
C16C C 0.0596(15) 0.917(3) 0.4273(14) 0.59(4) Uani 1 1 d . .
H16J H 0.0364 0.9814 0.4161 0.880 Uiso 1 1 calc R U
H16K H -0.0134 0.8734 0.4348 0.880 Uiso 1 1 calc R U
H16L H 0.1209 0.9352 0.4750 0.880 Uiso 1 1 calc R U

loop_
_atom_site_aniso_label
_atom_site_aniso_U_11
_atom_site_aniso_U_22
_atom_site_aniso_U_33
_atom_site_aniso_U_23
_atom_site_aniso_U_13
_atom_site_aniso_U_12
C1A 0.019(2) 0.027(3) 0.036(3) -0.002(2) -0.005(2) 0.0004(19)
O15B 0.030(2) 0.031(2) 0.063(3) -0.0080(19) -0.0065(18) -0.0049(16)
O4D 0.050(2) 0.040(2) 0.059(3) 0.015(2) 0.018(2) -0.0020(18)
C8A 0.018(2) 0.030(3) 0.029(3) 0.001(2) -0.0049(19) 0.0018(19)
C6A 0.021(2) 0.025(3) 0.040(3) 0.000(2) -0.005(2) -0.0015(19)
C7A 0.017(2) 0.030(3) 0.028(3) -0.003(2) -0.0020(19) -0.0003(19)
O15D 0.043(2) 0.051(3) 0.054(3) 0.000(2) -0.0007(19) -0.0168(19)
C10B 0.022(2) 0.033(3) 0.026(2) -0.001(2) -0.0024(19) 0.006(2)
C2A 0.032(3) 0.029(3) 0.038(3) -0.004(2) -0.004(2) 0.004(2)
C5A 0.037(3) 0.038(3) 0.042(3) 0.012(3) -0.004(2) -0.003(2)
C8B 0.016(2) 0.026(2) 0.028(3) 0.000(2) -0.0012(18) 0.0002(18)
C10A 0.028(3) 0.035(3) 0.027(3) 0.002(2) -0.006(2) -0.002(2)
C7B 0.016(2) 0.028(2) 0.034(3) -0.001(2) -0.0013(19) -0.0026(18)
C3A 0.042(3) 0.030(3) 0.047(3) 0.001(3) -0.006(3) 0.005(2)
C15B 0.024(2) 0.030(3) 0.033(3) 0.003(2) 0.005(2) 0.004(2)
C4A 0.042(3) 0.029(3) 0.062(4) 0.021(3) -0.010(3) -0.002(2)
C9B 0.022(2) 0.029(3) 0.036(3) 0.000(2) -0.001(2) 0.003(2)
O4A 0.085(4) 0.059(3) 0.083(4) 0.029(3) 0.017(3) 0.018(3)
C1D 0.032(3) 0.034(3) 0.037(3) 0.013(2) -0.001(2) -0.003(2)
C15A 0.028(3) 0.041(3) 0.028(3) -0.002(2) 0.000(2) 0.002(2)
C7D 0.025(3) 0.039(3) 0.036(3) -0.006(2) -0.004(2) -0.006(2)
C3D 0.032(3) 0.029(3) 0.045(3) 0.005(2) -0.004(2) -0.001(2)
C1B 0.025(2) 0.033(3) 0.038(3) 0.005(2) 0.003(2) -0.004(2)
C9A 0.021(2) 0.031(3) 0.037(3) 0.009(2) -0.005(2) -0.0018(19)
C4D 0.036(3) 0.036(3) 0.047(3) 0.014(3) 0.000(3) -0.003(2)
C2D 0.022(2) 0.030(3) 0.042(3) 0.004(2) -0.001(2) -0.003(2)
C9D 0.035(3) 0.042(3) 0.026(3) 0.009(2) -0.006(2) -0.005(2)
C10D 0.032(3) 0.042(3) 0.032(3) 0.010(2) -0.007(2) 0.000(2)
C8D 0.026(3) 0.050(3) 0.021(3) 0.001(2) -0.002(2) -0.009(2)
C14A 0.034(3) 0.036(3) 0.045(3) 0.013(3) -0.007(2) 0.008(2)
C2B 0.032(3) 0.047(3) 0.042(3) -0.004(3) 0.004(2) -0.016(2)
C13A 0.042(3) 0.037(3) 0.064(4) 0.018(3) -0.015(3) 0.010(3)
C5D 0.043(3) 0.055(4) 0.054(4) 0.018(3) -0.007(3) -0.023(3)
C15D 0.033(3) 0.054(3) 0.028(3) 0.004(3) -0.001(2) -0.010(3)
C11B 0.030(3) 0.034(3) 0.054(4) -0.011(3) -0.006(2) 0.008(2)
C6B 0.031(3) 0.048(3) 0.035(3) 0.008(3) 0.000(2) -0.011(2)
C14B 0.024(3) 0.041(3) 0.071(4) -0.019(3) -0.008(3) 0.007(2)
O4B 0.091(4) 0.166(6) 0.040(3) 0.004(3) 0.023(3) -0.070(4)
C6C 0.026(3) 0.053(4) 0.073(5) -0.031(3) -0.011(3) -0.004(3)
C11A 0.045(3) 0.057(4) 0.032(3) 0.009(3) -0.001(2) -0.008(3)
C8C 0.037(3) 0.102(5) 0.025(3) 0.009(3) -0.005(2) -0.033(3)
C5B 0.049(4) 0.075(5) 0.038(3) 0.011(3) -0.005(3) -0.025(3)
C12A 0.061(4) 0.061(4) 0.035(3) 0.022(3) -0.015(3) -0.014(3)
C11D 0.041(3) 0.043(3) 0.066(4) 0.001(3) -0.017(3) 0.003(3)
O4C 0.141(7) 0.080(5) 0.182(8) -0.004(5) 0.020(6) 0.032(4)
C14D 0.030(3) 0.053(4) 0.062(4) -0.001(3) -0.004(3) -0.004(3)
C3B 0.039(3) 0.078(5) 0.048(4) -0.001(3) 0.015(3) -0.023(3)
C12B 0.038(3) 0.050(4) 0.092(5) -0.027(4) -0.011(3) 0.026(3)
C1C 0.028(4) 0.118(8) 0.080(6) -0.063(6) 0.010(4) -0.017(4)
C13B 0.031(3) 0.066(4) 0.096(6) -0.020(4) -0.012(3) 0.024(3)
C6D 0.046(3) 0.051(4) 0.049(4) 0.009(3) -0.015(3) -0.029(3)
C16D 0.055(4) 0.052(4) 0.075(5) 0.022(3) 0.025(3) -0.007(3)
C4B 0.054(4) 0.098(6) 0.041(4) 0.009(4) 0.016(3) -0.024(4)
C11C 0.19(2) 0.46(4) 0.039(6) 0.089(17) -0.048(9) -0.25(3)
C13D 0.030(3) 0.086(5) 0.105(6) -0.009(5) -0.011(4) 0.001(3)
C5C 0.046(4) 0.036(4) 0.132(7) -0.019(4) -0.024(4) 0.004(3)
C15C 0.057(7) 0.34(2) 0.026(5) -0.048(10) 0.016(5) -0.091(10)
C7C 0.040(4) 0.141(8) 0.036(4) -0.048(5) 0.011(3) -0.039(5)
C3C 0.030(6) 0.203(18) 0.30(2) -0.203(18) -0.033(9) 0.022(8)
C4C 0.051(5) 0.044(5) 0.240(15) -0.022(7) -0.042(7) 0.008(4)
C16A 0.110(7) 0.059(5) 0.183(10) 0.060(6) 0.065(7) 0.042(5)
C14C 0.109(7) 0.150(9) 0.062(5) 0.076(6) -0.067(5) -0.105(7)
C9C 0.075(5) 0.148(9) 0.037(4) 0.049(5) -0.026(4) -0.077(6)
C10C 0.082(9) 0.31(2) 0.024(5) 0.038(10) -0.018(5) -0.120(11)
C12C 0.204(19) 0.38(4) 0.083(12) 0.14(2) -0.108(12) -0.24(2)
C12D 0.035(4) 0.080(5) 0.106(6) -0.017(5) -0.018(4) 0.013(4)
C2C 0.027(4) 0.189(13) 0.130(9) -0.120(10) 0.000(5) 0.012(6)
C13C 0.150(9) 0.190(12) 0.095(8) 0.105(8) -0.088(7) -0.127(9)
C16B 0.152(10) 0.232(14) 0.084(7) -0.033(8) 0.073(7) -0.130(10)
C16C 0.070(10) 1.07(8) 0.29(3) -0.40(4) 0.033(14) -0.02(3)

loop_
_atom_type_symbol
_atom_type_description
_atom_type_scat_dispersion_real
_atom_type_scat_dispersion_imag
_atom_type_scat_source
C C 0.0033 0.0016 'International Tables Vol C Tables 4.2.6.8 and 6.1.1.4'
H H 0.0000 0.0000 'International Tables Vol C Tables 4.2.6.8 and 6.1.1.4'
O O 0.0106 0.0060 'International Tables Vol C Tables 4.2.6.8 and 6.1.1.4'

loop_
_geom_angle_atom_site_label_1
_geom_angle_atom_site_label_2
_geom_angle_atom_site_label_3
_geom_angle
C7A C1A C6A 118.3(4)
C7A C1A C2A 121.7(5)
C6A C1A C2A 119.9(5)
C4D O4D C16D 117.4(5)
C7A C8A C8B 120.7(4)
C7A C8A C9A 109.0(4)
C8B C8A C9A 130.3(4)
C1A C6A C5A 117.7(5)
C1A C6A C7B 120.6(5)
C5A C6A C7B 121.6(5)
C8A C7A C1A 121.4(4)
C8A C7A C15A 110.4(4)
C1A C7A C15A 128.2(4)
C11B C10B C9B 120.9(4)
C11B C10B C15B 119.0(4)
C9B C10B C15B 120.1(4)
C3A C2A C1A 120.8(5)
C3A C2A H2A 119.6
C1A C2A H2A 119.6
C4A C5A C6A 121.0(5)
C4A C5A H5A 119.5
C6A C5A H5A 119.5
C7B C8B C8A 118.7(4)
C7B C8B C9B 121.4(4)
C8A C8B C9B 119.9(4)
C11A C10A C9A 120.8(5)
C11A C10A C15A 128.8(5)
C9A C10A C15A 110.3(4)
C8B C7B C6A 120.2(4)
C8B C7B C1B 120.2(4)
C6A C7B C1B 119.6(4)
C2A C3A C4A 119.4(5)
C2A C3A H3A 120.3
C4A C3A H3A 120.3
O15B C15B C10B 123.7(4)
O15B C15B H15B 118.2
C10B C15B H15B 118.2
C5A C4A O4A 118.0(6)
C5A C4A C3A 121.2(5)
O4A C4A C3A 120.8(5)
C14B C9B C10B 117.2(4)
C14B C9B C8B 120.0(4)
C10B C9B C8B 122.6(4)
C4A O4A C16A 118.7(6)
C2D C1D C6D 117.9(5)
C2D C1D C7D 121.4(4)
C6D C1D C7D 120.7(5)
C7A C15A C10A 103.4(4)
C7A C15A H15A 111.1
C10A C15A H15A 111.1
C7A C15A H15C 111.1
C10A C15A H15C 111.1
H15A C15A H15C 109.1
C8D C7D C6C 120.6(6)
C8D C7D C1D 119.6(5)
C6C C7D C1D 119.7(6)
C2D C3D C4D 120.9(5)
C2D C3D H3D 119.5
C4D C3D H3D 119.5
C6B C1B C2B 117.5(5)
C6B C1B C7B 122.6(4)
C2B C1B C7B 119.8(5)
C14A C9A C10A 121.0(5)
C14A C9A C8A 132.1(5)
C10A C9A C8A 106.9(4)
O4D C4D C5D 125.5(5)
O4D C4D C3D 115.7(5)
C5D C4D C3D 118.8(5)
C3D C2D C1D 120.7(5)
C3D C2D H2D 119.6
C1D C2D H2D 119.6
C14D C9D C10D 117.8(5)
C14D C9D C8D 119.5(5)
C10D C9D C8D 122.7(4)
C11D C10D C9D 120.7(5)
C11D C10D C15D 119.9(5)
C9D C10D C15D 119.4(5)
C7D C8D C8C 118.8(6)
C7D C8D C9D 119.7(4)
C8C C8D C9D 121.5(6)
C9A C14A C13A 117.8(5)
C9A C14A H14A 121.1
C13A C14A H14A 121.1
C3B C2B C1B 122.0(5)
C3B C2B H2B 119.0
C1B C2B H2B 119.0
C12A C13A C14A 121.5(5)
C12A C13A H13A 119.2
C14A C13A H13A 119.2
C4D C5D C6D 120.0(5)
C4D C5D H5D 120.0
C6D C5D H5D 120.0
O15D C15D C10D 124.1(5)
O15D C15D H15D 117.9
C10D C15D H15D 117.9
C12B C11B C10B 121.5(5)
C12B C11B H11B 119.3
C10B C11B H11B 119.3
C5B C6B C1B 120.9(5)
C5B C6B H6B 119.6
C1B C6B H6B 119.6
C13B C14B C9B 120.2(5)
C13B C14B H14B 119.9
C9B C14B H14B 119.9
C4B O4B C16B 117.9(6)
C5C C6C C1C 120.1(7)
C5C C6C C7D 121.0(7)
C1C C6C C7D 118.8(7)
C10A C11A C12A 118.3(6)
C10A C11A H11A 120.9
C12A C11A H11A 120.9
C7C C8C C8D 120.5(7)
C7C C8C C9C 111.0(7)
C8D C8C C9C 128.6(8)
C6B C5B C4B 120.9(5)
C6B C5B H5B 119.5
C4B C5B H5B 119.5
C13A C12A C11A 120.6(6)
C13A C12A H12A 119.7
C11A C12A H12A 119.7
C10D C11D C12D 120.3(6)
C10D C11D H11D 119.8
C12D C11D H11D 119.8
C16C O4C C4C 81(2)
C13D C14D C9D 120.7(6)
C13D C14D H14D 119.6
C9D C14D H14D 119.6
C2B C3B C4B 119.0(5)
C2B C3B H3B 120.5
C4B C3B H3B 120.5
C11B C12B C13B 118.3(5)
C11B C12B H12B 120.8
C13B C12B H12B 120.8
C7C C1C C2C 123.0(11)
C7C C1C C6C 119.6(7)
C2C C1C C6C 117.4(12)
C12B C13B C14B 121.9(5)
C12B C13B H13B 119.0
C14B C13B H13B 119.0
C1D C6D C5D 121.7(5)
C1D C6D H6D 119.2
C5D C6D H6D 119.2
O4D C16D H16A 109.5
O4D C16D H16B 109.5
H16A C16D H16B 109.5
O4D C16D H16C 109.5
H16A C16D H16C 109.5
H16B C16D H16C 109.5
O4B C4B C3B 122.7(6)
O4B C4B C5B 117.4(6)
C3B C4B C5B 119.6(6)
C12C C11C C10C 121(3)
C12C C11C H11C 119.6
C10C C11C H11C 119.6
C12D C13D C14D 121.9(6)
C12D C13D H13D 119.0
C14D C13D H13D 119.0
C4C C5C C6C 119.0(11)
C4C C5C H5C 120.5
C6C C5C H5C 120.5
C10C C15C C7C 104.8(10)
C10C C15C H15E 110.8
C7C C15C H15E 110.8
C10C C15C H15F 110.8
C7C C15C H15F 110.8
H15E C15C H15F 108.9
C8C C7C C1C 121.7(7)
C8C C7C C15C 106.4(11)
C1C C7C C15C 131.9(10)
C2C C3C C4C 118.4(11)
C2C C3C H3C 120.8
C4C C3C H3C 120.8
C5C C4C C3C 119.5(12)
C5C C4C O4C 105.0(13)
C3C C4C O4C 135.4(11)
O4A C16A H16D 109.5
O4A C16A H16E 109.5
H16D C16A H16E 109.5
O4A C16A H16F 109.5
H16D C16A H16F 109.5
H16E C16A H16F 109.5
C9C C14C C13C 121.6(13)
C9C C14C H14C 119.2
C13C C14C H14C 119.2
C14C C9C C10C 119.9(11)
C14C C9C C8C 134.7(9)
C10C C9C C8C 105.4(12)
C15C C10C C9C 112.4(12)
C15C C10C C11C 129.1(18)
C9C C10C C11C 118.4(19)
C11C C12C C13C 124(2)
C11C C12C H12C 117.9
C13C C12C H12C 117.9
C13D C12D C11D 118.4(6)
C13D C12D H12D 120.8
C11D C12D H12D 120.8
C3C C2C C1C 125.4(17)
C3C C2C H2C 117.3
C1C C2C H2C 117.3
C14C C13C C12C 114.9(16)
C14C C13C H13C 122.5
C12C C13C H13C 122.5
O4B C16B H16G 109.5
O4B C16B H16H 109.5
H16G C16B H16H 109.5
O4B C16B H16I 109.5
H16G C16B H16I 109.5
H16H C16B H16I 109.5
O4C C16C H16J 109.5
O4C C16C H16K 109.5
H16J C16C H16K 109.5
O4C C16C H16L 109.5
H16J C16C H16L 109.5
H16K C16C H16L 109.5

loop_
_geom_bond_atom_site_label_1
_geom_bond_atom_site_label_2
_geom_bond_distance
C1A C7A 1.406(7)
C1A C6A 1.413(7)
C1A C2A 1.417(7)
O15B C15B 1.202(5)
O4D C4D 1.364(7)
O4D C16D 1.429(7)
C8A C7A 1.392(6)
C8A C8B 1.431(7)
C8A C9A 1.483(7)
C6A C5A 1.417(7)
C6A C7B 1.432(7)
C7A C15A 1.490(7)
O15D C15D 1.212(6)
C10B C11B 1.385(7)
C10B C9B 1.415(6)
C10B C15B 1.475(6)
C2A C3A 1.370(8)
C2A H2A 0.9300
C5A C4A 1.370(8)
C5A H5A 0.9300
C8B C7B 1.396(7)
C8B C9B 1.481(6)
C10A C11A 1.383(8)
C10A C9A 1.413(7)
C10A C15A 1.504(7)
C7B C1B 1.481(7)
C3A C4A 1.398(8)
C3A H3A 0.9300
C15B H15B 0.9300
C4A O4A 1.374(7)
C9B C14B 1.403(7)
O4A C16A 1.453(8)
C1D C2D 1.381(7)
C1D C6D 1.384(7)
C1D C7D 1.482(8)
C15A H15A 0.9700
C15A H15C 0.9700
C7D C8D 1.380(8)
C7D C6C 1.436(8)
C3D C2D 1.377(7)
C3D C4D 1.390(7)
C3D H3D 0.9300
C1B C6B 1.391(7)
C1B C2B 1.399(7)
C9A C14A 1.378(7)
C4D C5D 1.369(8)
C2D H2D 0.9300
C9D C14D 1.394(7)
C9D C10D 1.421(7)
C9D C8D 1.478(7)
C10D C11D 1.393(8)
C10D C15D 1.472(7)
C8D C8C 1.444(8)
C14A C13A 1.401(8)
C14A H14A 0.9300
C2B C3B 1.378(8)
C2B H2B 0.9300
C13A C12A 1.388(9)
C13A H13A 0.9300
C5D C6D 1.386(9)
C5D H5D 0.9300
C15D H15D 0.9300
C11B C12B 1.373(7)
C11B H11B 0.9300
C6B C5B 1.360(8)
C6B H6B 0.9300
C14B C13B 1.394(8)
C14B H14B 0.9300
O4B C4B 1.359(7)
O4B C16B 1.450(9)
C6C C5C 1.424(11)
C6C C1C 1.427(12)
C11A C12A 1.396(9)
C11A H11A 0.9300
C8C C7C 1.370(12)
C8C C9C 1.464(12)
C5B C4B 1.393(8)
C5B H5B 0.9300
C12A H12A 0.9300
C11D C12D 1.406(8)
C11D H11D 0.9300
O4C C16C 1.172(17)
O4C C4C 1.697(17)
C14D C13D 1.386(9)
C14D H14D 0.9300
C3B C4B 1.379(8)
C3B H3B 0.9300
C12B C13B 1.379(8)
C12B H12B 0.9300
C1C C7C 1.383(13)
C1C C2C 1.407(12)
C13B H13B 0.9300
C6D H6D 0.9300
C16D H16A 0.9600
C16D H16B 0.9600
C16D H16C 0.9600
C11C C12C 1.24(5)
C11C C10C 1.43(2)
C11C H11C 0.9300
C13D C12D 1.379(9)
C13D H13D 0.9300
C5C C4C 1.366(13)
C5C H5C 0.9300
C15C C10C 1.40(2)
C15C C7C 1.537(15)
C15C H15E 0.9700
C15C H15F 0.9700
C3C C2C 1.26(3)
C3C C4C 1.52(3)
C3C H3C 0.9300
C16A H16D 0.9600
C16A H16E 0.9600
C16A H16F 0.9600
C14C C9C 1.349(15)
C14C C13C 1.412(11)
C14C H14C 0.9300
C9C C10C 1.404(16)
C12C C13C 1.45(3)
C12C H12C 0.9300
C12D H12D 0.9300
C2C H2C 0.9300
C13C H13C 0.9300
C16B H16G 0.9600
C16B H16H 0.9600
C16B H16I 0.9600
C16C H16J 0.9600
C16C H16K 0.9600
C16C H16L 0.9600

loop_
_geom_torsion_atom_site_label_1
_geom_torsion_atom_site_label_2
_geom_torsion_atom_site_label_3
_geom_torsion_atom_site_label_4
_geom_torsion
C7A C1A C6A C5A -179.8(4)
C2A C1A C6A C5A 0.5(7)
C7A C1A C6A C7B 0.4(6)
C2A C1A C6A C7B -179.3(4)
C8B C8A C7A C1A -1.1(7)
C9A C8A C7A C1A 179.3(4)
C8B C8A C7A C15A 179.6(4)
C9A C8A C7A C15A 0.0(5)
C6A C1A C7A C8A 0.8(6)
C2A C1A C7A C8A -179.5(4)
C6A C1A C7A C15A 180.0(4)
C2A C1A C7A C15A -0.3(7)
C7A C1A C2A C3A 179.5(4)
C6A C1A C2A C3A -0.8(7)
C1A C6A C5A C4A 0.3(7)
C7B C6A C5A C4A -180.0(4)
C7A C8A C8B C7B 0.1(6)
C9A C8A C8B C7B 179.7(4)
C7A C8A C8B C9B -178.3(4)
C9A C8A C8B C9B 1.3(7)
C8A C8B C7B C6A 1.0(6)
C9B C8B C7B C6A 179.4(4)
C8A C8B C7B C1B -178.6(4)
C9B C8B C7B C1B -0.2(6)
C1A C6A C7B C8B -1.3(7)
C5A C6A C7B C8B 178.9(4)
C1A C6A C7B C1B 178.3(4)
C5A C6A C7B C1B -1.4(7)
C1A C2A C3A C4A 0.4(8)
C11B C10B C15B O15B -2.4(8)
C9B C10B C15B O15B 175.1(5)
C6A C5A C4A O4A 177.2(5)
C6A C5A C4A C3A -0.7(8)
C2A C3A C4A C5A 0.3(8)
C2A C3A C4A O4A -177.5(5)
C11B C10B C9B C14B -2.1(8)
C15B C10B C9B C14B -179.6(5)
C11B C10B C9B C8B 172.9(5)
C15B C10B C9B C8B -4.6(8)
C7B C8B C9B C14B -88.6(6)
C8A C8B C9B C14B 89.8(6)
C7B C8B C9B C10B 96.5(6)
C8A C8B C9B C10B -85.1(6)
C5A C4A O4A C16A 174.0(6)
C3A C4A O4A C16A -8.1(9)
C8A C7A C15A C10A -0.1(5)
C1A C7A C15A C10A -179.3(4)
C11A C10A C15A C7A 178.5(5)
C9A C10A C15A C7A 0.2(5)
C2D C1D C7D C8D 78.3(6)
C6D C1D C7D C8D -102.9(6)
C2D C1D C7D C6C -100.6(6)
C6D C1D C7D C6C 78.1(7)
C8B C7B C1B C6B -88.5(6)
C6A C7B C1B C6B 91.9(6)
C8B C7B C1B C2B 94.3(6)
C6A C7B C1B C2B -85.4(6)
C11A C10A C9A C14A 0.8(7)
C15A C10A C9A C14A 179.2(4)
C11A C10A C9A C8A -178.7(4)
C15A C10A C9A C8A -0.2(5)
C7A C8A C9A C14A -179.2(5)
C8B C8A C9A C14A 1.2(8)
C7A C8A C9A C10A 0.2(5)
C8B C8A C9A C10A -179.4(4)
C16D O4D C4D C5D -0.2(8)
C16D O4D C4D C3D -179.5(5)
C2D C3D C4D O4D 179.3(5)
C2D C3D C4D C5D -0.1(8)
C4D C3D C2D C1D -0.5(8)
C6D C1D C2D C3D 1.1(8)
C7D C1D C2D C3D 179.9(5)
C14D C9D C10D C11D -2.2(8)
C8D C9D C10D C11D -179.8(5)
C14D C9D C10D C15D 178.6(5)
C8D C9D C10D C15D 0.9(8)
C6C C7D C8D C8C -1.7(7)
C1D C7D C8D C8C 179.4(4)
C6C C7D C8D C9D -178.9(4)
C1D C7D C8D C9D 2.2(7)
C14D C9D C8D C7D 78.9(6)
C10D C9D C8D C7D -103.5(6)
C14D C9D C8D C8C -98.2(6)
C10D C9D C8D C8C 79.4(6)
C10A C9A C14A C13A -1.9(7)
C8A C9A C14A C13A 177.4(5)
C6B C1B C2B C3B 0.7(9)
C7B C1B C2B C3B 178.1(6)
C9A C14A C13A C12A 1.3(8)
O4D C4D C5D C6D -179.4(6)
C3D C4D C5D C6D -0.1(9)
C11D C10D C15D O15D 8.3(9)
C9D C10D C15D O15D -172.4(5)
C9B C10B C11B C12B 1.3(9)
C15B C10B C11B C12B 178.7(6)
C2B C1B C6B C5B 0.3(9)
C7B C1B C6B C5B -177.1(6)
C10B C9B C14B C13B 2.1(9)
C8B C9B C14B C13B -173.1(6)
C8D C7D C6C C5C -177.9(5)
C1D C7D C6C C5C 1.0(8)
C8D C7D C6C C1C 1.7(8)
C1D C7D C6C C1C -179.4(5)
C9A C10A C11A C12A 0.9(7)
C15A C10A C11A C12A -177.2(5)
C7D C8D C8C C7C 1.7(8)
C9D C8D C8C C7C 178.8(5)
C7D C8D C8C C9C -178.5(5)
C9D C8D C8C C9C -1.4(8)
C1B C6B C5B C4B 0.4(10)
C14A C13A C12A C11A 0.4(9)
C10A C11A C12A C13A -1.5(8)
C9D C10D C11D C12D -0.2(9)
C15D C10D C11D C12D 179.0(6)
C10D C9D C14D C13D 3.2(9)
C8D C9D C14D C13D -179.1(6)
C1B C2B C3B C4B -2.3(11)
C10B C11B C12B C13B -0.2(11)
C5C C6C C1C C7C 177.8(6)
C7D C6C C1C C7C -1.8(9)
C5C C6C C1C C2C -1.3(9)
C7D C6C C1C C2C 179.1(6)
C11B C12B C13B C14B 0.2(12)
C9B C14B C13B C12B -1.2(12)
C2D C1D C6D C5D -1.3(9)
C7D C1D C6D C5D 179.9(6)
C4D C5D C6D C1D 0.7(10)
C16B O4B C4B C3B 8.6(14)
C16B O4B C4B C5B -176.5(10)
C2B C3B C4B O4B 177.7(7)
C2B C3B C4B C5B 2.9(12)
C6B C5B C4B O4B -177.1(7)
C6B C5B C4B C3B -2.0(12)
C9D C14D C13D C12D -1.8(12)
C1C C6C C5C C4C -0.1(9)
C7D C6C C5C C4C 179.5(6)
C8D C8C C7C C1C -1.8(10)
C9C C8C C7C C1C 178.4(6)
C8D C8C C7C C15C 178.5(6)
C9C C8C C7C C15C -1.3(8)
C2C C1C C7C C8C -179.0(6)
C6C C1C C7C C8C 1.9(11)
C2C C1C C7C C15C 0.6(14)
C6C C1C C7C C15C -178.5(7)
C10C C15C C7C C8C 2.4(11)
C10C C15C C7C C1C -177.3(9)
C6C C5C C4C C3C -0.2(12)
C6C C5C C4C O4C -178.3(5)
C2C C3C C4C C5C 2.1(17)
C2C C3C C4C O4C 179.6(9)
C16C O4C C4C C5C -175.7(11)
C16C O4C C4C C3C 6.6(15)
C13C C14C C9C C10C 0.6(11)
C13C C14C C9C C8C -178.7(6)
C7C C8C C9C C14C 179.1(8)
C8D C8C C9C C14C -0.7(12)
C7C C8C C9C C10C -0.2(8)
C8D C8C C9C C10C 180.0(6)
C7C C15C C10C C9C -2.7(14)
C7C C15C C10C C11C -178.9(12)
C14C C9C C10C C15C -177.5(10)
C8C C9C C10C C15C 1.9(12)
C14C C9C C10C C11C -0.9(15)
C8C C9C C10C C11C 178.6(11)
C12C C11C C10C C15C 175(2)
C12C C11C C10C C9C -1(3)
C10C C11C C12C C13C 3(4)
C14D C13D C12D C11D -0.7(13)
C10D C11D C12D C13D 1.7(12)
C4C C3C C2C C1C -3.9(19)
C7C C1C C2C C3C -175.6(11)
C6C C1C C2C C3C 3.6(15)
C9C C14C C13C C12C 1.4(13)
C11C C12C C13C C14C -4(3)
